data_7056050
loop_
_publ_author_name
'Durini, Sara'
'Ardizzoia, G. Attilio'
'Therrien, Bruno'
'Brenna, Stefano'

_publ_section_title
;
 Tuning the fluorescence emission in mononuclear heteroleptic trigonal
 silver(i) complexes
;
_journal_issue 8
_journal_name_full 'New J. Chem.'
_journal_page_first 3006
_journal_paper_doi 10.1039/C6NJ04058F
_journal_volume 41
_journal_year 2017
_chemical_formula_moiety 'C30 H40 Ag N3 O P, N O3'
_chemical_formula_sum 'C30 H40 Ag N4 O4 P'
_chemical_formula_weight 659.50
_space_group_crystal_system monoclinic
_space_group_IT_number 14
_space_group_name_Hall '-P 2ybc'
_space_group_name_H-M_alt 'P 1 21/c 1'
_symmetry_space_group_name_Hall '-P 2ybc'
_symmetry_space_group_name_H-M 'P 1 21/c 1'
_atom_sites_solution_hydrogens geom
_audit_creation_method SHELXL-2014/7
_audit_update_record
;
2016-12-05 deposited with the CCDC.
2017-03-08 downloaded from the CCDC.
;
_cell_angle_alpha 90
_cell_angle_beta 112.52
_cell_angle_gamma 90
_cell_formula_units_Z 4
_cell_length_a 19.5618(5)
_cell_length_b 8.2302(11)
_cell_length_c 20.9709(11)
_cell_measurement_reflns_used 8000
_cell_measurement_temperature 203(2)
_cell_measurement_theta_max 29.10
_cell_measurement_theta_min 2.35
_cell_volume 3118.8(5)
_computing_cell_refinement 'CELL (Stoe IPDS Software, 2000)'
_computing_data_collection 'EXPOSE (Stoe IPDS Software, 2000)'
_computing_data_reduction 'INTEGRATE (Stoe IPDS Software, 2000)'
_computing_molecular_graphics 'ORTEP (Farrugia, 1997)'
_computing_publication_material 'SHELXL-2014/7 (Sheldrick, 2014)'
_computing_structure_refinement 'SHELXL-2014/7 (Sheldrick, 2014)'
_computing_structure_solution 'SHELXS-97 (Sheldrick, 1990)'
_diffrn_ambient_temperature 203(2)
_diffrn_detector_area_resol_mean 0.81\%A
_diffrn_measured_fraction_theta_full 1.000
_diffrn_measured_fraction_theta_max 0.995
_diffrn_measurement_device_type 'STOE IPDS'
_diffrn_measurement_method 'phi oscillation'
_diffrn_radiation_type MoK\a
_diffrn_radiation_wavelength 0.71073
_diffrn_reflns_av_R_equivalents 0.1025
_diffrn_reflns_av_unetI/netI 0.0643
_diffrn_reflns_Laue_measured_fraction_full 1.000
_diffrn_reflns_Laue_measured_fraction_max 0.995
_diffrn_reflns_limit_h_max 26
_diffrn_reflns_limit_h_min -26
_diffrn_reflns_limit_k_max 10
_diffrn_reflns_limit_k_min -11
_diffrn_reflns_limit_l_max 28
_diffrn_reflns_limit_l_min -28
_diffrn_reflns_number 44194
_diffrn_reflns_point_group_measured_fraction_full 1.000
_diffrn_reflns_point_group_measured_fraction_max 0.995
_diffrn_reflns_theta_full 25.242
_diffrn_reflns_theta_max 29.219
_diffrn_reflns_theta_min 1.969
_diffrn_source 'fine-focus sealed tube'
_exptl_absorpt_coefficient_mu 0.737
_exptl_absorpt_correction_type none
_exptl_crystal_colour yellow
_exptl_crystal_density_diffrn 1.405
_exptl_crystal_description block
_exptl_crystal_F_000 1368
_exptl_crystal_size_max 0.24
_exptl_crystal_size_mid 0.21
_exptl_crystal_size_min 0.18
_refine_diff_density_max 0.803
_refine_diff_density_min -0.981
_refine_diff_density_rms 0.078
_refine_ls_extinction_method none
_refine_ls_goodness_of_fit_ref 0.906
_refine_ls_hydrogen_treatment constr
_refine_ls_matrix_type full
_refine_ls_number_parameters 365
_refine_ls_number_reflns 8428
_refine_ls_number_restraints 0
_refine_ls_restrained_S_all 0.906
_refine_ls_R_factor_all 0.0623
_refine_ls_R_factor_gt 0.0408
_refine_ls_shift/su_max 0.001
_refine_ls_shift/su_mean 0.000
_refine_ls_structure_factor_coef Fsqd
_refine_ls_weighting_details 'w=1/[\s^2^(Fo^2^)+(0.0536P)^2^] where P=(Fo^2^+2Fc^2^)/3'
_refine_ls_weighting_scheme calc
_refine_ls_wR_factor_gt 0.0922
_refine_ls_wR_factor_ref 0.0977
_reflns_Friedel_coverage 0.000
_reflns_number_gt 6029
_reflns_number_total 8428
_reflns_threshold_expression 'I > 2\s(I)'
_cod_data_source_file c6nj04058f2.cif
_cod_data_source_block D:complex5
_cod_depositor_comments 'Adding full bibliography for 7056048--7056051.cif.'
_cod_original_cell_volume 3118.9(5)
_cod_database_code 7056050
_shelx_shelxl_version_number 2014/7
_shelx_space_group_comment
;
The symmetry employed for this shelxl refinement is uniquely defined
by the following loop, which should always be used as a source of
symmetry information in preference to the above space-group names.
They are only intended as comments.
;

loop_
_space_group_symop_operation_xyz
'x, y, z'
'-x, y+1/2, -z+1/2'
'-x, -y, -z'
'x, -y-1/2, z-1/2'

loop_
_atom_site_label
_atom_site_type_symbol
_atom_site_fract_x
_atom_site_fract_y
_atom_site_fract_z
_atom_site_U_iso_or_equiv
_atom_site_adp_type
_atom_site_occupancy
_atom_site_site_symmetry_order
_atom_site_calc_flag
_atom_site_refinement_flags_posn
_atom_site_refinement_flags_adp
C1 C 0.44761(17) 0.1810(4) 0.52858(14) 0.0508(7) Uani 1 1 d . .
H1 H 0.4169 0.1332 0.5479 0.061 Uiso 1 1 calc R U
C2 C 0.52128(18) 0.2013(4) 0.56969(15) 0.0527(7) Uani 1 1 d . .
H2 H 0.5400 0.1683 0.6156 0.063 Uiso 1 1 calc R U
C3 C 0.56664(17) 0.2722(4) 0.54060(15) 0.0536(8) Uani 1 1 d . .
H3 H 0.6168 0.2867 0.5666 0.064 Uiso 1 1 calc R U
C4 C 0.53639(16) 0.3213(4) 0.47226(14) 0.0469(6) Uani 1 1 d . .
H4 H 0.5660 0.3697 0.4520 0.056 Uiso 1 1 calc R U
C5 C 0.46144(14) 0.2978(3) 0.43426(12) 0.0354(5) Uani 1 1 d . .
C6 C 0.42480(13) 0.3460(3) 0.36141(12) 0.0337(5) Uani 1 1 d . .
C7 C 0.45095(13) 0.4251(3) 0.31656(12) 0.0334(5) Uani 1 1 d . .
C8 C 0.51830(14) 0.4946(3) 0.31825(15) 0.0405(6) Uani 1 1 d . .
H8 H 0.5602 0.4928 0.3590 0.049 Uiso 1 1 calc R U
C9 C 0.52160(16) 0.5630(3) 0.26092(15) 0.0451(6) Uani 1 1 d . .
H9 H 0.5658 0.6083 0.2625 0.054 Uiso 1 1 calc R U
C10 C 0.45784(16) 0.5667(3) 0.19780(15) 0.0443(6) Uani 1 1 d . .
H10 H 0.4610 0.6133 0.1586 0.053 Uiso 1 1 calc R U
C11 C 0.39287(15) 0.5028(3) 0.19459(13) 0.0374(5) Uani 1 1 d . .
H11 H 0.3511 0.5070 0.1538 0.045 Uiso 1 1 calc R U
C12 C 0.33074(14) 0.3584(3) 0.26215(12) 0.0323(5) Uani 1 1 d . .
C13 C 0.25558(14) 0.3433(3) 0.20971(12) 0.0349(5) Uani 1 1 d . .
C14 C 0.24219(15) 0.2705(3) 0.14575(13) 0.0382(5) Uani 1 1 d . .
C15 C 0.16962(18) 0.2516(4) 0.09789(14) 0.0513(7) Uani 1 1 d . .
H15 H 0.1607 0.2043 0.0552 0.062 Uiso 1 1 calc R U
C16 C 0.11106(17) 0.3038(4) 0.11441(17) 0.0587(8) Uani 1 1 d . .
H16 H 0.0629 0.2916 0.0824 0.070 Uiso 1 1 calc R U
C17 C 0.12334(16) 0.3737(4) 0.17776(17) 0.0547(7) Uani 1 1 d . .
H17 H 0.0837 0.4081 0.1884 0.066 Uiso 1 1 calc R U
C18 C 0.19545(15) 0.3922(3) 0.22543(14) 0.0421(6) Uani 1 1 d . .
H18 H 0.2038 0.4378 0.2683 0.051 Uiso 1 1 calc R U
C19 C 0.20333(16) -0.0556(4) 0.46932(13) 0.0444(6) Uani 1 1 d . .
H19A H 0.2463 -0.1256 0.4886 0.053 Uiso 1 1 calc R U
H19B H 0.2130 0.0405 0.4982 0.053 Uiso 1 1 calc R U
C20 C 0.1378(2) -0.1439(4) 0.47555(16) 0.0584(8) Uani 1 1 d . .
H20A H 0.0962 -0.0698 0.4634 0.070 Uiso 1 1 calc R U
H20B H 0.1236 -0.2334 0.4430 0.070 Uiso 1 1 calc R U
C21 C 0.1548(2) -0.2093(4) 0.54768(16) 0.0555(8) Uani 1 1 d . .
H21A H 0.1951 -0.2868 0.5589 0.067 Uiso 1 1 calc R U
H21B H 0.1714 -0.1204 0.5804 0.067 Uiso 1 1 calc R U
C22 C 0.0896(3) -0.2910(6) 0.5559(2) 0.0843(13) Uani 1 1 d . .
H22A H 0.0500 -0.2141 0.5465 0.126 Uiso 1 1 calc R U
H22B H 0.1040 -0.3307 0.6022 0.126 Uiso 1 1 calc R U
H22C H 0.0732 -0.3802 0.5241 0.126 Uiso 1 1 calc R U
C23 C 0.10497(16) 0.1006(4) 0.34081(15) 0.0456(6) Uani 1 1 d . .
H23A H 0.0948 0.1102 0.2919 0.055 Uiso 1 1 calc R U
H23B H 0.0682 0.0281 0.3457 0.055 Uiso 1 1 calc R U
C24 C 0.09587(17) 0.2663(4) 0.36787(16) 0.0484(7) Uani 1 1 d . .
H24A H 0.1339 0.3386 0.3652 0.058 Uiso 1 1 calc R U
H24B H 0.1026 0.2568 0.4160 0.058 Uiso 1 1 calc R U
C25 C 0.01971(17) 0.3403(4) 0.32717(16) 0.0502(7) Uani 1 1 d . .
H25A H 0.0127 0.3482 0.2789 0.060 Uiso 1 1 calc R U
H25B H -0.0183 0.2688 0.3304 0.060 Uiso 1 1 calc R U
C26 C 0.0108(2) 0.5062(4) 0.35319(19) 0.0626(8) Uani 1 1 d . .
H26A H 0.0212 0.5005 0.4017 0.094 Uiso 1 1 calc R U
H26B H -0.0390 0.5434 0.3291 0.094 Uiso 1 1 calc R U
H26C H 0.0446 0.5806 0.3453 0.094 Uiso 1 1 calc R U
C27 C 0.18267(17) -0.1812(3) 0.33361(14) 0.0456(6) Uani 1 1 d . .
H27A H 0.2133 -0.2659 0.3630 0.055 Uiso 1 1 calc R U
H27B H 0.1314 -0.2147 0.3192 0.055 Uiso 1 1 calc R U
C28 C 0.20190(15) -0.1634(3) 0.26988(13) 0.0427(6) Uani 1 1 d . .
H28A H 0.1744 -0.2438 0.2359 0.051 Uiso 1 1 calc R U
H28B H 0.1865 -0.0568 0.2498 0.051 Uiso 1 1 calc R U
C29 C 0.28397(16) -0.1845(4) 0.28594(15) 0.0480(6) Uani 1 1 d . .
H29A H 0.3115 -0.1073 0.3215 0.058 Uiso 1 1 calc R U
H29B H 0.2989 -0.2929 0.3041 0.058 Uiso 1 1 calc R U
C30 C 0.3038(2) -0.1601(5) 0.2240(2) 0.0679(9) Uani 1 1 d . .
H30A H 0.2776 -0.2377 0.1890 0.102 Uiso 1 1 calc R U
H30B H 0.3561 -0.1749 0.2372 0.102 Uiso 1 1 calc R U
H30C H 0.2903 -0.0521 0.2063 0.102 Uiso 1 1 calc R U
Ag Ag 0.29351(2) 0.17857(2) 0.38717(2) 0.03655(7) Uani 1 1 d . .
N1 N 0.41775(13) 0.2267(3) 0.46217(11) 0.0406(5) Uani 1 1 d . .
N2 N 0.35131(11) 0.3082(2) 0.32684(10) 0.0334(4) Uani 1 1 d . .
N3 N 0.38961(11) 0.4313(2) 0.25287(10) 0.0307(4) Uani 1 1 d . .
N4 N 0.28203(13) 0.4745(3) 0.48467(12) 0.0424(5) Uani 1 1 d . .
O1 O 0.30192(11) 0.2176(2) 0.13391(9) 0.0460(5) Uani 1 1 d . .
H1A H 0.2895 0.1959 0.0929 0.069 Uiso 1 1 calc R U
O2 O 0.27567(14) 0.4957(3) 0.42383(11) 0.0590(6) Uani 1 1 d . .
O3 O 0.26634(17) 0.3385(3) 0.50176(11) 0.0675(7) Uani 1 1 d . .
O4 O 0.30559(14) 0.5815(3) 0.52958(14) 0.0664(6) Uani 1 1 d . .
P P 0.19641(4) 0.00789(8) 0.38349(3) 0.03642(14) Uani 1 1 d . .

loop_
_atom_site_aniso_label
_atom_site_aniso_U_11
_atom_site_aniso_U_22
_atom_site_aniso_U_33
_atom_site_aniso_U_23
_atom_site_aniso_U_13
_atom_site_aniso_U_12
C1 0.0501(16) 0.0613(17) 0.0354(13) 0.0082(12) 0.0100(12) -0.0059(14)
C2 0.0526(17) 0.0622(19) 0.0339(13) 0.0039(12) 0.0061(12) -0.0002(14)
C3 0.0416(16) 0.0634(19) 0.0421(15) 0.0005(13) 0.0006(12) -0.0001(14)
C4 0.0410(14) 0.0552(16) 0.0401(13) 0.0016(12) 0.0106(11) -0.0063(13)
C5 0.0390(13) 0.0328(12) 0.0314(11) -0.0040(9) 0.0101(10) -0.0002(10)
C6 0.0315(11) 0.0333(12) 0.0338(11) -0.0048(9) 0.0098(9) -0.0017(9)
C7 0.0353(12) 0.0282(11) 0.0362(12) -0.0040(9) 0.0132(10) -0.0005(9)
C8 0.0317(12) 0.0355(13) 0.0521(15) -0.0030(11) 0.0138(11) -0.0045(10)
C9 0.0421(14) 0.0382(13) 0.0606(17) 0.0006(12) 0.0258(13) -0.0087(11)
C10 0.0503(16) 0.0404(14) 0.0475(15) 0.0038(11) 0.0245(13) -0.0055(12)
C11 0.0426(14) 0.0335(12) 0.0381(12) 0.0012(9) 0.0177(11) -0.0022(10)
C12 0.0355(12) 0.0307(11) 0.0330(11) -0.0011(8) 0.0155(9) -0.0019(9)
C13 0.0372(12) 0.0331(12) 0.0328(11) 0.0044(9) 0.0116(9) -0.0041(10)
C14 0.0419(14) 0.0378(12) 0.0319(12) 0.0042(9) 0.0108(11) -0.0068(10)
C15 0.0532(18) 0.0579(17) 0.0334(13) 0.0056(12) 0.0062(12) -0.0158(14)
C16 0.0380(15) 0.070(2) 0.0543(17) 0.0153(15) 0.0028(13) -0.0146(14)
C17 0.0350(14) 0.0628(18) 0.0672(19) 0.0139(15) 0.0206(14) -0.0022(13)
C18 0.0401(14) 0.0436(14) 0.0433(14) 0.0077(11) 0.0167(11) -0.0021(11)
C19 0.0525(16) 0.0454(15) 0.0356(13) 0.0028(11) 0.0170(12) -0.0070(12)
C20 0.0613(19) 0.071(2) 0.0448(15) 0.0064(14) 0.0231(14) -0.0188(16)
C21 0.065(2) 0.063(2) 0.0453(15) 0.0008(13) 0.0287(15) -0.0080(15)
C22 0.096(3) 0.108(3) 0.057(2) 0.005(2) 0.038(2) -0.039(3)
C23 0.0409(14) 0.0488(15) 0.0434(14) 0.0006(12) 0.0121(11) -0.0044(12)
C24 0.0440(16) 0.0512(16) 0.0473(15) -0.0046(12) 0.0146(13) -0.0004(13)
C25 0.0445(15) 0.0538(17) 0.0491(15) 0.0008(13) 0.0144(12) 0.0038(13)
C26 0.065(2) 0.056(2) 0.065(2) 0.0024(15) 0.0229(17) 0.0017(16)
C27 0.0486(15) 0.0390(13) 0.0458(14) 0.0000(11) 0.0143(12) -0.0084(12)
C28 0.0440(14) 0.0407(14) 0.0376(12) -0.0033(10) 0.0092(11) -0.0013(11)
C29 0.0461(15) 0.0404(14) 0.0507(15) -0.0053(12) 0.0111(12) -0.0004(12)
C30 0.072(2) 0.062(2) 0.084(2) 0.0011(18) 0.045(2) 0.0089(18)
Ag 0.03749(10) 0.03669(10) 0.03639(10) -0.00088(8) 0.01519(7) -0.00617(8)
N1 0.0403(12) 0.0451(12) 0.0323(10) 0.0019(8) 0.0092(9) -0.0051(9)
N2 0.0342(10) 0.0347(10) 0.0309(9) -0.0021(8) 0.0123(8) -0.0017(8)
N3 0.0315(10) 0.0296(9) 0.0328(9) -0.0022(7) 0.0142(8) -0.0028(8)
N4 0.0417(12) 0.0404(12) 0.0447(12) 0.0042(9) 0.0163(10) 0.0032(9)
O1 0.0520(12) 0.0552(12) 0.0307(9) -0.0079(8) 0.0158(8) -0.0037(9)
O2 0.0756(15) 0.0549(13) 0.0505(12) 0.0178(10) 0.0285(11) 0.0068(11)
O3 0.112(2) 0.0474(12) 0.0402(10) -0.0007(9) 0.0261(12) -0.0226(13)
O4 0.0730(16) 0.0517(13) 0.0861(17) -0.0213(12) 0.0434(13) -0.0130(11)
P 0.0362(3) 0.0352(3) 0.0361(3) 0.0045(2) 0.0119(3) -0.0030(3)

loop_
_atom_type_symbol
_atom_type_description
_atom_type_scat_dispersion_real
_atom_type_scat_dispersion_imag
_atom_type_scat_source
C C 0.0033 0.0016 'International Tables Vol C Tables 4.2.6.8 and 6.1.1.4'
H H 0.0000 0.0000 'International Tables Vol C Tables 4.2.6.8 and 6.1.1.4'
Ag Ag -0.8971 1.1015 'International Tables Vol C Tables 4.2.6.8 and 6.1.1.4'
N N 0.0061 0.0033 'International Tables Vol C Tables 4.2.6.8 and 6.1.1.4'
O O 0.0106 0.0060 'International Tables Vol C Tables 4.2.6.8 and 6.1.1.4'
P P 0.1023 0.0942 'International Tables Vol C Tables 4.2.6.8 and 6.1.1.4'

loop_
_geom_angle_atom_site_label_1
_geom_angle_atom_site_label_2
_geom_angle_atom_site_label_3
_geom_angle
N1 C1 C2 123.5(3)
N1 C1 H1 118.3
C2 C1 H1 118.3
C1 C2 C3 118.0(3)
C1 C2 H2 121.0
C3 C2 H2 121.0
C2 C3 C4 119.2(3)
C2 C3 H3 120.4
C4 C3 H3 120.4
C3 C4 C5 119.5(3)
C3 C4 H4 120.3
C5 C4 H4 120.3
N1 C5 C4 121.3(2)
N1 C5 C6 115.6(2)
C4 C5 C6 123.1(2)
N2 C6 C7 109.3(2)
N2 C6 C5 118.8(2)
C7 C6 C5 131.9(2)
C6 C7 N3 104.9(2)
C6 C7 C8 138.3(2)
N3 C7 C8 116.8(2)
C9 C8 C7 120.3(2)
C9 C8 H8 119.9
C7 C8 H8 119.9
C8 C9 C10 120.7(2)
C8 C9 H9 119.7
C10 C9 H9 119.7
C11 C10 C9 120.5(2)
C11 C10 H10 119.7
C9 C10 H10 119.7
C10 C11 N3 118.9(2)
C10 C11 H11 120.6
N3 C11 H11 120.6
N2 C12 N3 109.8(2)
N2 C12 C13 124.5(2)
N3 C12 C13 125.7(2)
C18 C13 C14 119.0(2)
C18 C13 C12 119.5(2)
C14 C13 C12 121.4(2)
O1 C14 C15 122.8(3)
O1 C14 C13 117.1(2)
C15 C14 C13 120.1(3)
C16 C15 C14 119.7(3)
C16 C15 H15 120.2
C14 C15 H15 120.2
C17 C16 C15 120.9(3)
C17 C16 H16 119.6
C15 C16 H16 119.6
C16 C17 C18 119.5(3)
C16 C17 H17 120.3
C18 C17 H17 120.3
C17 C18 C13 120.8(3)
C17 C18 H18 119.6
C13 C18 H18 119.6
C20 C19 P 118.3(2)
C20 C19 H19A 107.7
P C19 H19A 107.7
C20 C19 H19B 107.7
P C19 H19B 107.7
H19A C19 H19B 107.1
C21 C20 C19 112.6(3)
C21 C20 H20A 109.1
C19 C20 H20A 109.1
C21 C20 H20B 109.1
C19 C20 H20B 109.1
H20A C20 H20B 107.8
C22 C21 C20 113.5(3)
C22 C21 H21A 108.9
C20 C21 H21A 108.9
C22 C21 H21B 108.9
C20 C21 H21B 108.9
H21A C21 H21B 107.7
C21 C22 H22A 109.5
C21 C22 H22B 109.5
H22A C22 H22B 109.5
C21 C22 H22C 109.5
H22A C22 H22C 109.5
H22B C22 H22C 109.5
C24 C23 P 115.2(2)
C24 C23 H23A 108.5
P C23 H23A 108.5
C24 C23 H23B 108.5
P C23 H23B 108.5
H23A C23 H23B 107.5
C23 C24 C25 112.2(2)
C23 C24 H24A 109.2
C25 C24 H24A 109.2
C23 C24 H24B 109.2
C25 C24 H24B 109.2
H24A C24 H24B 107.9
C26 C25 C24 112.4(3)
C26 C25 H25A 109.1
C24 C25 H25A 109.1
C26 C25 H25B 109.1
C24 C25 H25B 109.1
H25A C25 H25B 107.9
C25 C26 H26A 109.5
C25 C26 H26B 109.5
H26A C26 H26B 109.5
C25 C26 H26C 109.5
H26A C26 H26C 109.5
H26B C26 H26C 109.5
C28 C27 P 112.69(19)
C28 C27 H27A 109.1
P C27 H27A 109.1
C28 C27 H27B 109.1
P C27 H27B 109.1
H27A C27 H27B 107.8
C29 C28 C27 112.9(2)
C29 C28 H28A 109.0
C27 C28 H28A 109.0
C29 C28 H28B 109.0
C27 C28 H28B 109.0
H28A C28 H28B 107.8
C30 C29 C28 113.2(3)
C30 C29 H29A 108.9
C28 C29 H29A 108.9
C30 C29 H29B 108.9
C28 C29 H29B 108.9
H29A C29 H29B 107.8
C29 C30 H30A 109.5
C29 C30 H30B 109.5
H30A C30 H30B 109.5
C29 C30 H30C 109.5
H30A C30 H30C 109.5
H30B C30 H30C 109.5
N2 Ag P 146.96(5)
N2 Ag N1 71.75(7)
P Ag N1 137.38(6)
C1 N1 C5 118.6(2)
C1 N1 Ag 124.80(19)
C5 N1 Ag 116.52(16)
C12 N2 C6 108.4(2)
C12 N2 Ag 134.37(17)
C6 N2 Ag 117.22(15)
C12 N3 C11 129.5(2)
C12 N3 C7 107.69(19)
C11 N3 C7 122.8(2)
O4 N4 O2 122.6(3)
O4 N4 O3 118.6(2)
O2 N4 O3 118.7(2)
C14 O1 H1A 109.5
C19 P C23 106.88(14)
C19 P C27 104.94(13)
C23 P C27 99.92(13)
C19 P Ag 112.70(9)
C23 P Ag 113.23(10)
C27 P Ag 117.86(10)

loop_
_geom_bond_atom_site_label_1
_geom_bond_atom_site_label_2
_geom_bond_distance
C1 N1 1.341(3)
C1 C2 1.377(4)
C1 H1 0.9300
C2 C3 1.384(5)
C2 H2 0.9300
C3 C4 1.385(4)
C3 H3 0.9300
C4 C5 1.388(4)
C4 H4 0.9300
C5 N1 1.341(4)
C5 C6 1.472(3)
C6 N2 1.375(3)
C6 C7 1.392(4)
C7 N3 1.414(3)
C7 C8 1.424(4)
C8 C9 1.352(4)
C8 H8 0.9300
C9 C10 1.430(4)
C9 H9 0.9300
C10 C11 1.353(4)
C10 H10 0.9300
C11 N3 1.380(3)
C11 H11 0.9300
C12 N2 1.325(3)
C12 N3 1.377(3)
C12 C13 1.466(3)
C13 C18 1.397(4)
C13 C14 1.399(4)
C14 O1 1.356(3)
C14 C15 1.398(4)
C15 C16 1.386(5)
C15 H15 0.9300
C16 C17 1.382(5)
C16 H16 0.9300
C17 C18 1.390(4)
C17 H17 0.9300
C18 H18 0.9300
C19 C20 1.522(4)
C19 P 1.829(3)
C19 H19A 0.9700
C19 H19B 0.9700
C20 C21 1.518(4)
C20 H20A 0.9700
C20 H20B 0.9700
C21 C22 1.510(5)
C21 H21A 0.9700
C21 H21B 0.9700
C22 H22A 0.9600
C22 H22B 0.9600
C22 H22C 0.9600
C23 C24 1.514(4)
C23 P 1.832(3)
C23 H23A 0.9700
C23 H23B 0.9700
C24 C25 1.531(4)
C24 H24A 0.9700
C24 H24B 0.9700
C25 C26 1.505(5)
C25 H25A 0.9700
C25 H25B 0.9700
C26 H26A 0.9600
C26 H26B 0.9600
C26 H26C 0.9600
C27 C28 1.528(4)
C27 P 1.837(3)
C27 H27A 0.9700
C27 H27B 0.9700
C28 C29 1.519(4)
C28 H28A 0.9700
C28 H28B 0.9700
C29 C30 1.505(5)
C29 H29A 0.9700
C29 H29B 0.9700
C30 H30A 0.9600
C30 H30B 0.9600
C30 H30C 0.9600
Ag N2 2.261(2)
Ag P 2.3399(7)
Ag N1 2.368(2)
N4 O4 1.242(3)
N4 O2 1.246(3)
N4 O3 1.249(3)
O1 H1A 0.8200

loop_
_geom_torsion_atom_site_label_1
_geom_torsion_atom_site_label_2
_geom_torsion_atom_site_label_3
_geom_torsion_atom_site_label_4
_geom_torsion
N1 C1 C2 C3 -0.2(5)
C1 C2 C3 C4 0.8(5)
C2 C3 C4 C5 -0.3(5)
C3 C4 C5 N1 -0.8(4)
C3 C4 C5 C6 -179.9(3)
N1 C5 C6 N2 -3.3(3)
C4 C5 C6 N2 175.9(2)
N1 C5 C6 C7 178.0(2)
C4 C5 C6 C7 -2.9(4)
N2 C6 C7 N3 -0.7(3)
C5 C6 C7 N3 178.1(2)
N2 C6 C7 C8 179.8(3)
C5 C6 C7 C8 -1.3(5)
C6 C7 C8 C9 179.7(3)
N3 C7 C8 C9 0.3(4)
C7 C8 C9 C10 -0.1(4)
C8 C9 C10 C11 0.6(4)
C9 C10 C11 N3 -1.3(4)
N2 C12 C13 C18 48.3(3)
N3 C12 C13 C18 -129.1(3)
N2 C12 C13 C14 -127.2(3)
N3 C12 C13 C14 55.4(3)
C18 C13 C14 O1 -176.9(2)
C12 C13 C14 O1 -1.3(3)
C18 C13 C14 C15 1.7(4)
C12 C13 C14 C15 177.3(2)
O1 C14 C15 C16 177.8(3)
C13 C14 C15 C16 -0.7(4)
C14 C15 C16 C17 -0.3(5)
C15 C16 C17 C18 0.2(5)
C16 C17 C18 C13 0.9(4)
C14 C13 C18 C17 -1.9(4)
C12 C13 C18 C17 -177.5(2)
P C19 C20 C21 172.3(2)
C19 C20 C21 C22 177.5(3)
P C23 C24 C25 176.8(2)
C23 C24 C25 C26 -179.1(3)
P C27 C28 C29 83.8(3)
C27 C28 C29 C30 -177.5(3)
C2 C1 N1 C5 -0.9(5)
C2 C1 N1 Ag 175.6(2)
C4 C5 N1 C1 1.4(4)
C6 C5 N1 C1 -179.5(2)
C4 C5 N1 Ag -175.4(2)
C6 C5 N1 Ag 3.7(3)
N3 C12 N2 C6 -0.6(3)
C13 C12 N2 C6 -178.4(2)
N3 C12 N2 Ag -179.74(16)
C13 C12 N2 Ag 2.5(4)
C7 C6 N2 C12 0.8(3)
C5 C6 N2 C12 -178.2(2)
C7 C6 N2 Ag -179.86(15)
C5 C6 N2 Ag 1.1(3)
N2 C12 N3 C11 -178.8(2)
C13 C12 N3 C11 -1.0(4)
N2 C12 N3 C7 0.2(3)
C13 C12 N3 C7 177.9(2)
C10 C11 N3 C12 -179.7(2)
C10 C11 N3 C7 1.5(4)
C6 C7 N3 C12 0.3(2)
C8 C7 N3 C12 179.9(2)
C6 C7 N3 C11 179.4(2)
C8 C7 N3 C11 -1.0(3)
C20 C19 P C23 45.3(3)
C20 C19 P C27 -60.3(3)
C20 C19 P Ag 170.3(2)
C24 C23 P C19 72.5(2)
C24 C23 P C27 -178.4(2)
C24 C23 P Ag -52.1(2)
C28 C27 P C19 -160.2(2)
C28 C27 P C23 89.2(2)
C28 C27 P Ag -33.8(2)
